data_4302092
loop_
_publ_author_name
'Gerardo Gonz\'alez-Garc\'ia'
'Eleuterio \'Alvarez'
'\'Angel Marcos-Fern\'andez'
'J. Alfredo Guti\'errez'

_publ_contact_author_address
;
 Dr. J. Alfredo Guti\'errez
 Departamento de Qu\'imica, Universidad de Guanajuato. Noria Alta s/n.
 Guanajuato, Gto. 36050, M\'exico.
;
_publ_contact_author_email jagutier@quijote.ugto.mx
_publ_contact_author_fax 'Ext. 8108'
_publ_contact_author_name 'Dr. J. Alfredo Guti\'errez'
_publ_contact_author_phone '01 (473) 7320006, 7322034, 7324250 Ext 8101 y 8103'
_publ_section_title
;
Hexacoordinated Oligosilanes from a Hexacoordinated Silicon(IV) Complex
Containing an O,N,N,O Salen-type and Thiocyanato-N Ligands
;
_journal_name_full 'Inorganic Chemistry'
_journal_page_first 4231
_journal_page_last 4238
_journal_paper_doi 10.1021/ic8024364
_journal_volume 48
_journal_year 2009
_chemical_formula_moiety 'C32 H29 N3 O4 S Si'
_chemical_formula_sum 'C32 H29 N3 O4 S Si'
_chemical_formula_weight 579.73
_chemical_name_systematic
; 
 ? 
;
_space_group_IT_number 9
_symmetry_cell_setting monoclinic
_symmetry_space_group_name_Hall 'C -2yc'
_symmetry_space_group_name_H-M 'C 1 c 1'
_atom_sites_solution_hydrogens geom
_atom_sites_solution_primary direct
_atom_sites_solution_secondary difmap
_audit_creation_method SHELXL-97
_cell_angle_alpha 90.00
_cell_angle_beta 93.194(2)
_cell_angle_gamma 90.00
_cell_formula_units_Z 4
_cell_length_a 9.8810(4)
_cell_length_b 17.1466(7)
_cell_length_c 17.3434(8)
_cell_measurement_reflns_used 9910
_cell_measurement_temperature 100(2)
_cell_measurement_theta_max 30.53
_cell_measurement_theta_min 2.38
_cell_volume 2933.9(2)
_computing_cell_refinement 'Bruker (2006). APEX 2. Version 2.1.'
_computing_data_collection 'Bruker (2006). APEX 2. Version 2.1.'
_computing_data_reduction 'Bruker (2006). APEX 2. Version 2.1.'
_computing_molecular_graphics 'XP, SHELXTL v. 6.14 (Bruker, 2003)'
_computing_publication_material 'XCIF, SHELXTL v. 6.14 (Bruker, 2003)'
_computing_structure_refinement 'XL, SHELXTL v. 6.14 (Bruker, 2003)'
_computing_structure_solution 'Bruker (2006). APEX 2. Version 2.1.'
_diffrn_ambient_temperature 100(2)
_diffrn_detector_area_resol_mean 8.26
_diffrn_measured_fraction_theta_full 0.998
_diffrn_measured_fraction_theta_max 0.998
_diffrn_measurement_device_type
;
 Bruker-Nonius X8kappa APEX II CCD area detector'
;
_diffrn_measurement_method 'phi and omega scans with narrow frames'
_diffrn_radiation_monochromator graphite
_diffrn_radiation_source 'fine-focus sealed tube'
_diffrn_radiation_type MoK\a
_diffrn_radiation_wavelength 0.71073
_diffrn_reflns_av_R_equivalents 0.0252
_diffrn_reflns_av_sigmaI/netI 0.0215
_diffrn_reflns_limit_h_max 14
_diffrn_reflns_limit_h_min -14
_diffrn_reflns_limit_k_max 24
_diffrn_reflns_limit_k_min -23
_diffrn_reflns_limit_l_max 15
_diffrn_reflns_limit_l_min -24
_diffrn_reflns_number 40915
_diffrn_reflns_theta_full 30.58
_diffrn_reflns_theta_max 30.58
_diffrn_reflns_theta_min 2.38
_diffrn_standards_decay_% 0
_exptl_absorpt_coefficient_mu 0.193
_exptl_absorpt_correction_T_max 0.9515
_exptl_absorpt_correction_T_min 0.9096
_exptl_absorpt_correction_type multi-scan
_exptl_absorpt_process_details
;
 SADABS, Bruker (2006). APEX 2. Version 2.1. Bruker Analytical
 X-ray Solutions, Madison, Wisconsin, USA.
;
_exptl_crystal_colour colourless
_exptl_crystal_density_diffrn 1.312
_exptl_crystal_density_method 'not measured'
_exptl_crystal_description prism
_exptl_crystal_F_000 1216
_exptl_crystal_size_max 0.50
_exptl_crystal_size_mid 0.28
_exptl_crystal_size_min 0.26
_refine_diff_density_max 0.290
_refine_diff_density_min -0.293
_refine_diff_density_rms 0.041
_refine_ls_abs_structure_details 'Flack H D (1983), Acta Cryst. A39, 876-881'
_refine_ls_abs_structure_Flack -0.01(4)
_refine_ls_extinction_method none
_refine_ls_goodness_of_fit_ref 1.040
_refine_ls_hydrogen_treatment constr
_refine_ls_matrix_type full
_refine_ls_number_parameters 373
_refine_ls_number_reflns 7704
_refine_ls_number_restraints 2
_refine_ls_restrained_S_all 1.040
_refine_ls_R_factor_all 0.0298
_refine_ls_R_factor_gt 0.0279
_refine_ls_shift/su_max 0.002
_refine_ls_shift/su_mean 0.000
_refine_ls_structure_factor_coef Fsqd
_refine_ls_weighting_details 'calc w=1/[\s^2^(Fo^2^)+(0.0358P)^2^+1.1994P] where P=(Fo^2^+2Fc^2^)/3'
_refine_ls_weighting_scheme calc
_refine_ls_wR_factor_gt 0.0681
_refine_ls_wR_factor_ref 0.0694
_reflns_number_gt 7385
_reflns_number_total 7704
_reflns_threshold_expression >2sigma(I)
_cod_data_source_file ic8024364_si_002_1.cif
_cod_data_source_block 7
_cod_depositor_comments
;
The following automatic conversions were performed:
'_symmetry_cell_setting' value 'Monoclinic' changed to 'monoclinic'
according to '/home/saulius/struct/CIF-dictionaries/cif_core.dic'
dictionary named 'cif_core.dic' version 2.4.1 from 2010-06-29.

Automatic conversion script
Id: cif_fix_enum 1527 2010-12-29 10:47:43Z saulius 
;
_cod_original_sg_symbol_H-M Cc
_cod_database_code 4302092

loop_
_symmetry_equiv_pos_as_xyz
'x, y, z'
'x, -y, z+1/2'
'x+1/2, y+1/2, z'
'x+1/2, -y+1/2, z+1/2'

loop_
_atom_site_label
_atom_site_type_symbol
_atom_site_fract_x
_atom_site_fract_y
_atom_site_fract_z
_atom_site_U_iso_or_equiv
_atom_site_adp_type
_atom_site_occupancy
_atom_site_symmetry_multiplicity
_atom_site_calc_flag
_atom_site_refinement_flags
_atom_site_disorder_assembly
_atom_site_disorder_group
S1 S 0.20447(4) 1.13895(2) 0.44123(3) 0.03589(10) Uani 1 1 d . . .
Si1 Si 0.15932(3) 0.938843(18) 0.625085(19) 0.01302(6) Uani 1 1 d . . .
O1 O 0.09576(9) 0.87970(5) 0.55112(5) 0.01625(17) Uani 1 1 d . . .
O2 O 0.32134(9) 0.90482(5) 0.61010(5) 0.01762(17) Uani 1 1 d . . .
O3 O -0.11802(10) 0.81048(6) 0.31004(6) 0.0244(2) Uani 1 1 d . . .
O4 O 0.76688(10) 0.81458(7) 0.66988(8) 0.0382(3) Uani 1 1 d . . .
N1 N -0.00835(10) 0.99548(6) 0.62794(6) 0.01403(18) Uani 1 1 d . . .
N2 N 0.22505(10) 1.01701(6) 0.69938(6) 0.01583(19) Uani 1 1 d . . .
N3 N 0.19872(10) 1.01927(6) 0.54911(6) 0.01653(19) Uani 1 1 d . . .
C1 C -0.09697(11) 1.00437(6) 0.57017(7) 0.0136(2) Uani 1 1 d . . .
C2 C -0.09275(12) 0.95680(7) 0.50139(7) 0.0140(2) Uani 1 1 d . . .
C3 C 0.00124(11) 0.89508(7) 0.49621(7) 0.0137(2) Uani 1 1 d . . .
C4 C -0.00473(12) 0.84500(7) 0.43238(7) 0.0158(2) Uani 1 1 d . . .
H4 H 0.0581 0.8033 0.4297 0.019 Uiso 1 1 calc R . .
C5 C -0.10251(13) 0.85647(7) 0.37324(7) 0.0182(2) Uani 1 1 d . . .
C6 C -0.19255(13) 0.91963(8) 0.37536(8) 0.0227(3) Uani 1 1 d . . .
H6 H -0.2567 0.9287 0.3335 0.027 Uiso 1 1 calc R . .
C7 C -0.18740(13) 0.96815(8) 0.43810(8) 0.0200(2) Uani 1 1 d . . .
H7 H -0.2490 1.0106 0.4392 0.024 Uiso 1 1 calc R . .
C8 C -0.03790(16) 0.74123(8) 0.30905(9) 0.0271(3) Uani 1 1 d . . .
H8A H 0.0583 0.7553 0.3096 0.041 Uiso 1 1 calc R . .
H8B H -0.0626 0.7113 0.2622 0.041 Uiso 1 1 calc R . .
H8C H -0.0544 0.7096 0.3546 0.041 Uiso 1 1 calc R . .
C9 C -0.20155(12) 1.06709(7) 0.57106(7) 0.0145(2) Uani 1 1 d . . .
C10 C -0.15864(13) 1.14426(7) 0.56424(8) 0.0211(3) Uani 1 1 d . . .
H10 H -0.0649 1.1557 0.5617 0.025 Uiso 1 1 calc R . .
C11 C -0.25299(15) 1.20428(8) 0.56118(10) 0.0270(3) Uani 1 1 d . . .
H11 H -0.2239 1.2569 0.5574 0.032 Uiso 1 1 calc R . .
C12 C -0.39000(14) 1.18719(8) 0.56362(9) 0.0254(3) Uani 1 1 d . . .
H12 H -0.4547 1.2282 0.5608 0.030 Uiso 1 1 calc R . .
C13 C -0.43292(13) 1.11068(8) 0.57013(8) 0.0221(3) Uani 1 1 d . . .
H13 H -0.5268 1.0993 0.5717 0.027 Uiso 1 1 calc R . .
C14 C -0.33842(12) 1.05042(7) 0.57440(8) 0.0182(2) Uani 1 1 d . . .
H14 H -0.3676 0.9980 0.5796 0.022 Uiso 1 1 calc R . .
C15 C -0.01478(12) 1.03919(8) 0.70051(7) 0.0181(2) Uani 1 1 d . . .
H15A H -0.0342 1.0036 0.7435 0.022 Uiso 1 1 calc R . .
H15B H -0.0868 1.0793 0.6959 0.022 Uiso 1 1 calc R . .
C16 C 0.12343(13) 1.07724(7) 0.71491(8) 0.0194(2) Uani 1 1 d . . .
H16A H 0.1328 1.1224 0.6801 0.023 Uiso 1 1 calc R . .
H16B H 0.1353 1.0955 0.7690 0.023 Uiso 1 1 calc R . .
C17 C 0.34306(12) 1.01678(7) 0.73645(7) 0.0158(2) Uani 1 1 d . . .
C18 C 0.44534(12) 0.95926(7) 0.72021(7) 0.0170(2) Uani 1 1 d . . .
C19 C 0.43181(11) 0.90884(7) 0.65614(7) 0.0153(2) Uani 1 1 d . . .
C20 C 0.54022(12) 0.86091(7) 0.63701(8) 0.0186(2) Uani 1 1 d . . .
H20 H 0.5323 0.8291 0.5921 0.022 Uiso 1 1 calc R . .
C21 C 0.65906(13) 0.86008(8) 0.68381(10) 0.0255(3) Uani 1 1 d . . .
C22 C 0.67104(14) 0.90627(9) 0.75011(10) 0.0306(3) Uani 1 1 d . . .
H22 H 0.7508 0.9039 0.7832 0.037 Uiso 1 1 calc R . .
C23 C 0.56716(13) 0.95502(8) 0.76716(9) 0.0249(3) Uani 1 1 d . . .
H23 H 0.5770 0.9870 0.8119 0.030 Uiso 1 1 calc R . .
C24 C 0.75987(15) 0.76904(10) 0.60100(12) 0.0385(4) Uani 1 1 d . . .
H24A H 0.6804 0.7348 0.6007 0.058 Uiso 1 1 calc R . .
H24B H 0.8421 0.7373 0.5989 0.058 Uiso 1 1 calc R . .
H24C H 0.7523 0.8037 0.5560 0.058 Uiso 1 1 calc R . .
C25 C 0.37859(13) 1.07821(7) 0.79526(7) 0.0175(2) Uani 1 1 d . . .
C26 C 0.44843(15) 1.14449(8) 0.77425(8) 0.0253(3) Uani 1 1 d . . .
H26 H 0.4737 1.1506 0.7226 0.030 Uiso 1 1 calc R . .
C27 C 0.48138(17) 1.20188(9) 0.82857(9) 0.0304(3) Uani 1 1 d . . .
H27 H 0.5287 1.2473 0.8141 0.036 Uiso 1 1 calc R . .
C28 C 0.44516(16) 1.19258(9) 0.90380(9) 0.0297(3) Uani 1 1 d . . .
H28 H 0.4673 1.2319 0.9410 0.036 Uiso 1 1 calc R . .
C29 C 0.37658(17) 1.12604(10) 0.92535(9) 0.0336(4) Uani 1 1 d . . .
H29 H 0.3525 1.1197 0.9773 0.040 Uiso 1 1 calc R . .
C30 C 0.34339(16) 1.06909(9) 0.87107(8) 0.0284(3) Uani 1 1 d . . .
H30 H 0.2964 1.0236 0.8857 0.034 Uiso 1 1 calc R . .
C31 C 0.11980(13) 0.86677(7) 0.70407(7) 0.0180(2) Uani 1 1 d . . .
H31A H 0.0220 0.8664 0.7108 0.027 Uiso 1 1 calc R . .
H31B H 0.1679 0.8823 0.7526 0.027 Uiso 1 1 calc R . .
H31C H 0.1491 0.8145 0.6895 0.027 Uiso 1 1 calc R . .
C32 C 0.20061(13) 1.06923(7) 0.50406(8) 0.0181(2) Uani 1 1 d . . .

loop_
_atom_site_aniso_label
_atom_site_aniso_U_11
_atom_site_aniso_U_22
_atom_site_aniso_U_33
_atom_site_aniso_U_23
_atom_site_aniso_U_13
_atom_site_aniso_U_12
S1 0.0464(2) 0.02754(18) 0.0347(2) 0.01625(16) 0.01092(17) 0.00926(16)
Si1 0.01355(13) 0.01356(14) 0.01175(14) -0.00130(11) -0.00106(10) 0.00312(11)
O1 0.0188(4) 0.0144(4) 0.0149(4) -0.0032(3) -0.0051(3) 0.0060(3)
O2 0.0151(4) 0.0229(4) 0.0146(4) -0.0023(3) -0.0015(3) 0.0068(3)
O3 0.0295(5) 0.0255(5) 0.0174(5) -0.0088(4) -0.0046(4) 0.0051(4)
O4 0.0147(5) 0.0353(6) 0.0641(9) 0.0030(6) -0.0020(5) 0.0068(4)
N1 0.0146(4) 0.0138(4) 0.0137(5) -0.0025(4) 0.0009(3) 0.0018(4)
N2 0.0170(5) 0.0168(5) 0.0137(5) -0.0015(4) 0.0003(4) 0.0015(4)
N3 0.0158(4) 0.0179(5) 0.0159(5) -0.0013(4) 0.0010(4) 0.0020(4)
C1 0.0140(5) 0.0104(5) 0.0166(5) 0.0003(4) 0.0017(4) 0.0016(4)
C2 0.0153(5) 0.0128(5) 0.0136(5) -0.0009(4) -0.0017(4) 0.0030(4)
C3 0.0145(5) 0.0128(5) 0.0137(5) 0.0000(4) -0.0007(4) 0.0018(4)
C4 0.0175(5) 0.0138(5) 0.0159(5) -0.0016(4) 0.0000(4) 0.0030(4)
C5 0.0211(5) 0.0187(6) 0.0146(5) -0.0038(4) -0.0010(4) 0.0007(5)
C6 0.0232(6) 0.0267(7) 0.0174(6) -0.0034(5) -0.0067(5) 0.0076(5)
C7 0.0190(5) 0.0210(6) 0.0191(6) -0.0022(5) -0.0052(4) 0.0083(5)
C8 0.0339(7) 0.0224(6) 0.0249(7) -0.0107(5) -0.0001(6) 0.0030(5)
C9 0.0156(5) 0.0123(5) 0.0158(5) -0.0008(4) 0.0013(4) 0.0036(4)
C10 0.0165(5) 0.0147(6) 0.0324(7) 0.0010(5) 0.0044(5) 0.0004(4)
C11 0.0261(6) 0.0128(5) 0.0431(9) 0.0037(6) 0.0107(6) 0.0039(5)
C12 0.0226(6) 0.0197(6) 0.0347(8) 0.0068(5) 0.0100(5) 0.0105(5)
C13 0.0149(5) 0.0244(6) 0.0276(7) 0.0037(5) 0.0054(5) 0.0039(5)
C14 0.0160(5) 0.0160(5) 0.0230(6) 0.0031(4) 0.0031(4) 0.0001(4)
C15 0.0183(5) 0.0212(6) 0.0150(5) -0.0048(5) 0.0013(4) 0.0042(5)
C16 0.0201(6) 0.0185(6) 0.0194(6) -0.0065(5) -0.0006(5) 0.0029(5)
C17 0.0178(5) 0.0165(5) 0.0130(5) 0.0021(4) 0.0001(4) -0.0046(4)
C18 0.0148(5) 0.0170(5) 0.0188(6) 0.0045(4) -0.0027(4) -0.0034(4)
C19 0.0128(5) 0.0157(5) 0.0174(5) 0.0064(4) 0.0006(4) -0.0003(4)
C20 0.0141(5) 0.0174(6) 0.0245(6) 0.0057(5) 0.0025(4) 0.0011(4)
C21 0.0114(5) 0.0220(6) 0.0428(9) 0.0086(6) -0.0002(5) -0.0009(4)
C22 0.0175(6) 0.0272(7) 0.0457(9) 0.0056(6) -0.0120(6) -0.0038(5)
C23 0.0192(6) 0.0233(6) 0.0311(7) 0.0019(6) -0.0089(5) -0.0074(5)
C24 0.0203(7) 0.0331(8) 0.0633(12) 0.0047(8) 0.0139(7) 0.0093(6)
C25 0.0194(5) 0.0185(5) 0.0144(5) 0.0006(4) -0.0014(4) -0.0045(4)
C26 0.0355(7) 0.0248(7) 0.0161(6) 0.0011(5) 0.0051(5) -0.0108(6)
C27 0.0430(8) 0.0230(7) 0.0253(7) -0.0006(5) 0.0038(6) -0.0150(6)
C28 0.0378(8) 0.0310(8) 0.0205(7) -0.0085(6) 0.0018(6) -0.0120(6)
C29 0.0438(9) 0.0420(9) 0.0153(6) -0.0045(6) 0.0044(6) -0.0202(7)
C30 0.0381(8) 0.0310(7) 0.0162(6) 0.0000(5) 0.0029(5) -0.0189(6)
C31 0.0198(5) 0.0185(6) 0.0155(6) 0.0021(4) -0.0013(4) 0.0001(4)
C32 0.0176(5) 0.0189(6) 0.0179(6) -0.0029(5) 0.0010(4) 0.0038(4)

loop_
_atom_type_symbol
_atom_type_description
_atom_type_scat_dispersion_real
_atom_type_scat_dispersion_imag
_atom_type_scat_source
C C 0.0033 0.0016 'International Tables Vol C Tables 4.2.6.8 and 6.1.1.4'
H H 0.0000 0.0000 'International Tables Vol C Tables 4.2.6.8 and 6.1.1.4'
N N 0.0061 0.0033 'International Tables Vol C Tables 4.2.6.8 and 6.1.1.4'
O O 0.0106 0.0060 'International Tables Vol C Tables 4.2.6.8 and 6.1.1.4'
Si Si 0.0817 0.0704 'International Tables Vol C Tables 4.2.6.8 and 6.1.1.4'
S S 0.1246 0.1234 'International Tables Vol C Tables 4.2.6.8 and 6.1.1.4'

loop_
_geom_angle_atom_site_label_1
_geom_angle_atom_site_label_2
_geom_angle_atom_site_label_3
_geom_angle
_geom_angle_site_symmetry_1
_geom_angle_site_symmetry_3
_geom_angle_publ_flag
O1 Si1 O2 89.53(4) . . ?
O1 Si1 C31 94.17(5) . . ?
O2 Si1 C31 96.75(5) . . ?
O1 Si1 N1 92.15(4) . . ?
O2 Si1 N1 167.37(5) . . ?
C31 Si1 N1 95.61(5) . . ?
O1 Si1 N2 172.43(5) . . ?
O2 Si1 N2 93.09(4) . . ?
C31 Si1 N2 92.58(5) . . ?
N1 Si1 N2 83.77(4) . . ?
O1 Si1 N3 89.51(5) . . ?
O2 Si1 N3 85.21(5) . . ?
C31 Si1 N3 175.84(5) . . ?
N1 Si1 N3 82.29(4) . . ?
N2 Si1 N3 83.63(5) . . ?
C3 O1 Si1 129.13(8) . . ?
C19 O2 Si1 129.13(8) . . ?
C5 O3 C8 117.19(10) . . ?
C21 O4 C24 117.61(12) . . ?
C1 N1 C15 122.68(10) . . ?
C1 N1 Si1 125.62(8) . . ?
C15 N1 Si1 110.98(8) . . ?
C17 N2 C16 120.83(10) . . ?
C17 N2 Si1 125.65(8) . . ?
C16 N2 Si1 113.42(8) . . ?
C32 N3 Si1 169.34(10) . . ?
N1 C1 C2 121.26(10) . . ?
N1 C1 C9 120.85(10) . . ?
C2 C1 C9 117.80(10) . . ?
C3 C2 C7 117.48(10) . . ?
C3 C2 C1 121.55(10) . . ?
C7 C2 C1 120.90(10) . . ?
O1 C3 C4 116.37(10) . . ?
O1 C3 C2 122.90(10) . . ?
C4 C3 C2 120.70(11) . . ?
C5 C4 C3 119.75(11) . . ?
C5 C4 H4 120.1 . . ?
C3 C4 H4 120.1 . . ?
O3 C5 C4 124.14(11) . . ?
O3 C5 C6 115.34(11) . . ?
C4 C5 C6 120.52(11) . . ?
C7 C6 C5 119.63(12) . . ?
C7 C6 H6 120.2 . . ?
C5 C6 H6 120.2 . . ?
C6 C7 C2 121.80(11) . . ?
C6 C7 H7 119.1 . . ?
C2 C7 H7 119.1 . . ?
O3 C8 H8A 109.5 . . ?
O3 C8 H8B 109.5 . . ?
H8A C8 H8B 109.5 . . ?
O3 C8 H8C 109.5 . . ?
H8A C8 H8C 109.5 . . ?
H8B C8 H8C 109.5 . . ?
C14 C9 C10 120.01(11) . . ?
C14 C9 C1 121.98(11) . . ?
C10 C9 C1 117.93(11) . . ?
C11 C10 C9 119.97(12) . . ?
C11 C10 H10 120.0 . . ?
C9 C10 H10 120.0 . . ?
C10 C11 C12 119.78(12) . . ?
C10 C11 H11 120.1 . . ?
C12 C11 H11 120.1 . . ?
C13 C12 C11 120.39(12) . . ?
C13 C12 H12 119.8 . . ?
C11 C12 H12 119.8 . . ?
C12 C13 C14 119.99(12) . . ?
C12 C13 H13 120.0 . . ?
C14 C13 H13 120.0 . . ?
C9 C14 C13 119.86(12) . . ?
C9 C14 H14 120.1 . . ?
C13 C14 H14 120.1 . . ?
N1 C15 C16 106.15(10) . . ?
N1 C15 H15A 110.5 . . ?
C16 C15 H15A 110.5 . . ?
N1 C15 H15B 110.5 . . ?
C16 C15 H15B 110.5 . . ?
H15A C15 H15B 108.7 . . ?
N2 C16 C15 106.48(10) . . ?
N2 C16 H16A 110.4 . . ?
C15 C16 H16A 110.4 . . ?
N2 C16 H16B 110.4 . . ?
C15 C16 H16B 110.4 . . ?
H16A C16 H16B 108.6 . . ?
N2 C17 C18 121.42(11) . . ?
N2 C17 C25 120.38(11) . . ?
C18 C17 C25 118.16(11) . . ?
C19 C18 C23 117.52(12) . . ?
C19 C18 C17 122.27(11) . . ?
C23 C18 C17 120.13(12) . . ?
O2 C19 C20 116.31(11) . . ?
O2 C19 C18 123.30(11) . . ?
C20 C19 C18 120.36(11) . . ?
C21 C20 C19 119.92(13) . . ?
C21 C20 H20 120.0 . . ?
C19 C20 H20 120.0 . . ?
O4 C21 C20 123.34(14) . . ?
O4 C21 C22 116.28(13) . . ?
C20 C21 C22 120.36(13) . . ?
C23 C22 C21 119.62(13) . . ?
C23 C22 H22 120.2 . . ?
C21 C22 H22 120.2 . . ?
C22 C23 C18 122.03(14) . . ?
C22 C23 H23 119.0 . . ?
C18 C23 H23 119.0 . . ?
O4 C24 H24A 109.5 . . ?
O4 C24 H24B 109.5 . . ?
H24A C24 H24B 109.5 . . ?
O4 C24 H24C 109.5 . . ?
H24A C24 H24C 109.5 . . ?
H24B C24 H24C 109.5 . . ?
C30 C25 C26 119.69(12) . . ?
C30 C25 C17 120.36(11) . . ?
C26 C25 C17 119.94(11) . . ?
C27 C26 C25 120.21(13) . . ?
C27 C26 H26 119.9 . . ?
C25 C26 H26 119.9 . . ?
C28 C27 C26 119.73(13) . . ?
C28 C27 H27 120.1 . . ?
C26 C27 H27 120.1 . . ?
C27 C28 C29 120.33(13) . . ?
C27 C28 H28 119.8 . . ?
C29 C28 H28 119.8 . . ?
C30 C29 C28 119.84(13) . . ?
C30 C29 H29 120.1 . . ?
C28 C29 H29 120.1 . . ?
C29 C30 C25 120.20(13) . . ?
C29 C30 H30 119.9 . . ?
C25 C30 H30 119.9 . . ?
Si1 C31 H31A 109.5 . . ?
Si1 C31 H31B 109.5 . . ?
H31A C31 H31B 109.5 . . ?
Si1 C31 H31C 109.5 . . ?
H31A C31 H31C 109.5 . . ?
H31B C31 H31C 109.5 . . ?
N3 C32 S1 179.57(13) . . ?

loop_
_geom_bond_atom_site_label_1
_geom_bond_atom_site_label_2
_geom_bond_distance
_geom_bond_site_symmetry_2
_geom_bond_publ_flag
S1 C32 1.6195(14) . ?
Si1 O1 1.7258(9) . ?
Si1 O2 1.7371(9) . ?
Si1 C31 1.9016(13) . ?
Si1 N1 1.9233(10) . ?
Si1 N2 1.9455(11) . ?
Si1 N3 1.9613(11) . ?
O1 C3 1.3228(14) . ?
O2 C19 1.3178(15) . ?
O3 C5 1.3520(15) . ?
O3 C8 1.4278(17) . ?
O4 C21 1.3531(17) . ?
O4 C24 1.426(2) . ?
N1 C1 1.3024(15) . ?
N1 C15 1.4692(15) . ?
N2 C17 1.2998(16) . ?
N2 C16 1.4757(15) . ?
N3 C32 1.1603(17) . ?
C1 C2 1.4476(16) . ?
C1 C9 1.4920(15) . ?
C2 C3 1.4141(15) . ?
C2 C7 1.4153(16) . ?
C3 C4 1.3996(16) . ?
C4 C5 1.3834(17) . ?
C4 H4 0.9500 . ?
C5 C6 1.4034(18) . ?
C6 C7 1.3684(18) . ?
C6 H6 0.9500 . ?
C7 H7 0.9500 . ?
C8 H8A 0.9800 . ?
C8 H8B 0.9800 . ?
C8 H8C 0.9800 . ?
C9 C14 1.3867(17) . ?
C9 C10 1.3966(17) . ?
C10 C11 1.3876(18) . ?
C10 H10 0.9500 . ?
C11 C12 1.388(2) . ?
C11 H11 0.9500 . ?
C12 C13 1.3853(19) . ?
C12 H12 0.9500 . ?
C13 C14 1.3918(18) . ?
C13 H13 0.9500 . ?
C14 H14 0.9500 . ?
C15 C16 1.5215(18) . ?
C15 H15A 0.9900 . ?
C15 H15B 0.9900 . ?
C16 H16A 0.9900 . ?
C16 H16B 0.9900 . ?
C17 C18 1.4508(17) . ?
C17 C25 1.4943(17) . ?
C18 C19 1.4085(18) . ?
C18 C23 1.4171(17) . ?
C19 C20 1.4044(17) . ?
C20 C21 1.3898(19) . ?
C20 H20 0.9500 . ?
C21 C22 1.396(2) . ?
C22 C23 1.369(2) . ?
C22 H22 0.9500 . ?
C23 H23 0.9500 . ?
C24 H24A 0.9800 . ?
C24 H24B 0.9800 . ?
C24 H24C 0.9800 . ?
C25 C30 1.3874(19) . ?
C25 C26 1.3887(17) . ?
C26 C27 1.388(2) . ?
C26 H26 0.9500 . ?
C27 C28 1.381(2) . ?
C27 H27 0.9500 . ?
C28 C29 1.389(2) . ?
C28 H28 0.9500 . ?
C29 C30 1.383(2) . ?
C29 H29 0.9500 . ?
C30 H30 0.9500 . ?
C31 H31A 0.9800 . ?
C31 H31B 0.9800 . ?
C31 H31C 0.9800 . ?

loop_
_geom_torsion_atom_site_label_1
_geom_torsion_atom_site_label_2
_geom_torsion_atom_site_label_3
_geom_torsion_atom_site_label_4
_geom_torsion
_geom_torsion_site_symmetry_1
_geom_torsion_site_symmetry_2
_geom_torsion_site_symmetry_3
_geom_torsion_site_symmetry_4
_geom_torsion_publ_flag
O2 Si1 O1 C3 -138.86(11) . . . . ?
C31 Si1 O1 C3 124.41(11) . . . . ?
N1 Si1 O1 C3 28.62(11) . . . . ?
N3 Si1 O1 C3 -53.65(11) . . . . ?
O1 Si1 O2 C19 -162.82(11) . . . . ?
C31 Si1 O2 C19 -68.67(11) . . . . ?
N1 Si1 O2 C19 99.4(2) . . . . ?
N2 Si1 O2 C19 24.30(11) . . . . ?
N3 Si1 O2 C19 107.64(11) . . . . ?
O1 Si1 N1 C1 -26.64(10) . . . . ?
O2 Si1 N1 C1 70.8(2) . . . . ?
C31 Si1 N1 C1 -121.04(10) . . . . ?
N2 Si1 N1 C1 146.97(10) . . . . ?
N3 Si1 N1 C1 62.58(10) . . . . ?
O1 Si1 N1 C15 162.88(8) . . . . ?
O2 Si1 N1 C15 -99.7(2) . . . . ?
C31 Si1 N1 C15 68.47(9) . . . . ?
N2 Si1 N1 C15 -23.52(8) . . . . ?
N3 Si1 N1 C15 -107.90(9) . . . . ?
O2 Si1 N2 C17 -18.99(11) . . . . ?
C31 Si1 N2 C17 77.91(11) . . . . ?
N1 Si1 N2 C17 173.28(11) . . . . ?
N3 Si1 N2 C17 -103.82(11) . . . . ?
O2 Si1 N2 C16 164.55(9) . . . . ?
C31 Si1 N2 C16 -98.55(9) . . . . ?
N1 Si1 N2 C16 -3.18(9) . . . . ?
N3 Si1 N2 C16 79.72(9) . . . . ?
O1 Si1 N3 C32 77.7(6) . . . . ?
O2 Si1 N3 C32 167.2(6) . . . . ?
N1 Si1 N3 C32 -14.6(6) . . . . ?
N2 Si1 N3 C32 -99.1(6) . . . . ?
C15 N1 C1 C2 -175.97(11) . . . . ?
Si1 N1 C1 C2 14.59(16) . . . . ?
C15 N1 C1 C9 7.48(17) . . . . ?
Si1 N1 C1 C9 -161.95(9) . . . . ?
N1 C1 C2 C3 4.66(18) . . . . ?
C9 C1 C2 C3 -178.69(11) . . . . ?
N1 C1 C2 C7 -178.43(12) . . . . ?
C9 C1 C2 C7 -1.78(17) . . . . ?
Si1 O1 C3 C4 163.28(9) . . . . ?
Si1 O1 C3 C2 -18.72(17) . . . . ?
C7 C2 C3 O1 178.84(11) . . . . ?
C1 C2 C3 O1 -4.14(18) . . . . ?
C7 C2 C3 C4 -3.25(17) . . . . ?
C1 C2 C3 C4 173.77(11) . . . . ?
O1 C3 C4 C5 178.82(11) . . . . ?
C2 C3 C4 C5 0.78(18) . . . . ?
C8 O3 C5 C4 7.18(19) . . . . ?
C8 O3 C5 C6 -173.87(13) . . . . ?
C3 C4 C5 O3 -178.72(12) . . . . ?
C3 C4 C5 C6 2.38(19) . . . . ?
O3 C5 C6 C7 178.05(13) . . . . ?
C4 C5 C6 C7 -3.0(2) . . . . ?
C5 C6 C7 C2 0.3(2) . . . . ?
C3 C2 C7 C6 2.70(19) . . . . ?
C1 C2 C7 C6 -174.34(13) . . . . ?
N1 C1 C9 C14 -113.27(14) . . . . ?
C2 C1 C9 C14 70.06(16) . . . . ?
N1 C1 C9 C10 70.10(16) . . . . ?
C2 C1 C9 C10 -106.56(14) . . . . ?
C14 C9 C10 C11 0.3(2) . . . . ?
C1 C9 C10 C11 177.01(13) . . . . ?
C9 C10 C11 C12 -1.1(2) . . . . ?
C10 C11 C12 C13 0.9(2) . . . . ?
C11 C12 C13 C14 0.1(2) . . . . ?
C10 C9 C14 C13 0.7(2) . . . . ?
C1 C9 C14 C13 -175.90(12) . . . . ?
C12 C13 C14 C9 -0.9(2) . . . . ?
C1 N1 C15 C16 -126.84(12) . . . . ?
Si1 N1 C15 C16 43.97(11) . . . . ?
C17 N2 C16 C15 -149.14(11) . . . . ?
Si1 N2 C16 C15 27.51(12) . . . . ?
N1 C15 C16 N2 -44.70(13) . . . . ?
C16 N2 C17 C18 -178.22(11) . . . . ?
Si1 N2 C17 C18 5.56(16) . . . . ?
C16 N2 C17 C25 -0.55(17) . . . . ?
Si1 N2 C17 C25 -176.77(8) . . . . ?
N2 C17 C18 C19 10.29(18) . . . . ?
C25 C17 C18 C19 -167.43(11) . . . . ?
N2 C17 C18 C23 -173.03(12) . . . . ?
C25 C17 C18 C23 9.25(17) . . . . ?
Si1 O2 C19 C20 165.63(9) . . . . ?
Si1 O2 C19 C18 -16.09(17) . . . . ?
C23 C18 C19 O2 176.99(12) . . . . ?
C17 C18 C19 O2 -6.25(18) . . . . ?
C23 C18 C19 C20 -4.79(17) . . . . ?
C17 C18 C19 C20 171.97(11) . . . . ?
O2 C19 C20 C21 -178.23(11) . . . . ?
C18 C19 C20 C21 3.43(18) . . . . ?
C24 O4 C21 C20 3.9(2) . . . . ?
C24 O4 C21 C22 -177.58(14) . . . . ?
C19 C20 C21 O4 178.88(12) . . . . ?
C19 C20 C21 C22 0.4(2) . . . . ?
O4 C21 C22 C23 178.68(13) . . . . ?
C20 C21 C22 C23 -2.8(2) . . . . ?
C21 C22 C23 C18 1.3(2) . . . . ?
C19 C18 C23 C22 2.5(2) . . . . ?
C17 C18 C23 C22 -174.35(13) . . . . ?
N2 C17 C25 C30 86.01(16) . . . . ?
C18 C17 C25 C30 -96.25(15) . . . . ?
N2 C17 C25 C26 -94.65(16) . . . . ?
C18 C17 C25 C26 83.09(16) . . . . ?
C30 C25 C26 C27 -0.8(2) . . . . ?
C17 C25 C26 C27 179.81(14) . . . . ?
C25 C26 C27 C28 0.4(3) . . . . ?
C26 C27 C28 C29 0.3(3) . . . . ?
C27 C28 C29 C30 -0.5(3) . . . . ?
C28 C29 C30 C25 0.1(3) . . . . ?
C26 C25 C30 C29 0.6(2) . . . . ?
C17 C25 C30 C29 179.93(15) . . . . ?
